data_7702447
loop_
_publ_author_name
'Blake, Alexander J.'
'Baum, Gerhard'
'Champness, Neil R.'
'Chung, Simon S. M.'
'Cooke, Paul A.'
'Fenske, Dieter'
'Khlobystov, Andrei N.'
'Lemenovskii, Dmitrii A.'
'Li, Wan-Sheung'
'Schr\"oder, Martin'

_publ_section_title
;
 Long-range chain orientation in 1-D co-ordination polymers as a function
 of anions and intermolecular aromatic interactions
;
_journal_issue 23
_journal_name_full 'Journal of the Chemical Society, Dalton Transactions'
_journal_page_first 4285
_journal_paper_doi 10.1039/b006202m
_journal_year 2000
_chemical_formula_moiety 'C10 H8 N2 Ag +, B F4 -, H2 O, C2 H3 N'
_chemical_formula_sum 'C12 H13 Ag B F4 N3 O'
_chemical_formula_weight 409.93
_chemical_melting_point ?
_chemical_name_common '4,4-Bipy*AgBF4*H2O '
_chemical_name_systematic
; 
 4,4'-Bipyridyl silver tetraflouroborate complex monohydrate acetonitrile
solvate
;
_space_group_IT_number 2
_space_group_name_Hall '-P 1'
_space_group_name_H-M_alt 'P -1'
_symmetry_cell_setting triclinic
_symmetry_space_group_name_H-M 'P -1'
_atom_sites_solution_hydrogens 'Me-group from delta-F synthesis, others placed geometrically'
_atom_sites_solution_primary direct
_atom_sites_solution_secondary 'difference Fourier method'
_audit_creation_method SHELXL-97
_cell_angle_alpha 96.33(4)
_cell_angle_beta 103.29(3)
_cell_angle_gamma 98.16(3)
_cell_formula_units_Z 2
_cell_length_a 7.273(2)
_cell_length_b 10.506(3)
_cell_length_c 10.642(3)
_cell_measurement_reflns_used 20
_cell_measurement_temperature 220(2)
_cell_measurement_theta_max 14.0
_cell_measurement_theta_min 12.5
_cell_volume 774.7(4)
_computing_cell_refinement STADI-4
_computing_data_collection 'STADI-4 (Stoe & Cie, 1996a)'
_computing_data_reduction 'X-RED (Stoe & Cie, 1996b)'
_computing_molecular_graphics 'SHELXTL/PC version 5.03 (Sheldrick, 1994)'
_computing_publication_material 'SHELXL-96; PLATON (Spek, 1999)'
_computing_structure_refinement 'SHELXL-96 (Sheldrick, 1997)'
_computing_structure_solution 'SHELXS-86 (Sheldrick, 1986)'
_diffrn_ambient_temperature 220(2)
_diffrn_measured_fraction_theta_full 0.998
_diffrn_measured_fraction_theta_max 0.998
_diffrn_measurement_device_type Stadi-4
_diffrn_measurement_method omega/theta
_diffrn_radiation_monochromator graphite
_diffrn_radiation_source 'fine-focus sealed tube'
_diffrn_radiation_type MoK\a
_diffrn_radiation_wavelength 0.71073
_diffrn_reflns_av_R_equivalents 0.0468
_diffrn_reflns_av_sigmaI/netI 0.0412
_diffrn_reflns_limit_h_max 8
_diffrn_reflns_limit_h_min -8
_diffrn_reflns_limit_k_max 12
_diffrn_reflns_limit_k_min -12
_diffrn_reflns_limit_l_max 12
_diffrn_reflns_limit_l_min -12
_diffrn_reflns_number 3981
_diffrn_reflns_theta_full 24.99
_diffrn_reflns_theta_max 24.99
_diffrn_reflns_theta_min 2.59
_diffrn_standards_decay_% 'variations +-5.3'
_diffrn_standards_interval_time 60
_diffrn_standards_number 3
_exptl_absorpt_coefficient_mu 1.345
_exptl_absorpt_correction_type none
_exptl_crystal_colour colourless
_exptl_crystal_density_diffrn 1.757
_exptl_crystal_density_meas ?
_exptl_crystal_density_method 'not measured'
_exptl_crystal_description plate
_exptl_crystal_F_000 404
_exptl_crystal_size_max 0.65
_exptl_crystal_size_mid 0.13
_exptl_crystal_size_min 0.05
_refine_diff_density_max 1.082
_refine_diff_density_min -0.798
_refine_diff_density_rms 0.133
_refine_ls_extinction_method none
_refine_ls_goodness_of_fit_ref 1.122
_refine_ls_hydrogen_treatment 'rigid rotator for Me-group, riding model for others'
_refine_ls_matrix_type full
_refine_ls_number_parameters 208
_refine_ls_number_reflns 2730
_refine_ls_number_restraints 31
_refine_ls_restrained_S_all 1.118
_refine_ls_R_factor_all 0.0851
_refine_ls_R_factor_gt 0.0637
_refine_ls_shift/su_max 0.000
_refine_ls_shift/su_mean 0.000
_refine_ls_structure_factor_coef Fsqd
_refine_ls_weighting_details 'calc w=1/[\s^2^(Fo^2^)+(0.070P)^2^+5.348P] where P=(Fo^2^+2Fc^2^)/3'
_refine_ls_weighting_scheme calc
_refine_ls_wR_factor_gt 0.1527
_refine_ls_wR_factor_ref 0.1730
_reflns_number_gt 2153
_reflns_number_total 2730
_reflns_threshold_expression >2sigma(I)
_cod_data_source_file b006202m.txt
_cod_data_source_block ag4bpy
_cod_depositor_comments
;
The following automatic conversions were performed:

data name '_atom_site_symetry_multiplicity' was replaced with
'_atom_site_symmetry_multiplicity' as specified in the replacement
file
'/home/saulius/struct/COD-crude-data/automatic-downloads/DataCite-retrospective/RSC/depositions/lib/lists/replacement-tags.lst'.

Automatic conversion script
Id: cif_correct_tags 6909 2019-04-08 15:41:33Z antanas 

The following automatic conversions were performed:

data item '_chemical_melting_point' value 'not measured' was changed
to '?' -- the value is undefined or not given.

data item '_symmetry_cell_setting' value 'Triclinic' was changed to
'triclinic' in accordance with the
/home/saulius/struct/COD-crude-data/automatic-downloads/DataCite-retrospective/RSC/depositions/lib/dictionaries/cif_core.dic
dictionary named 'cif_core.dic' version 2.4.2 last updated on
2011-04-26.

data item '_exptl_crystal_density_meas' value 'not measured' was
changed to '?' -- the value is perceived as not measured.

data item '_atom_sites_solution_primary' value 'direct method' was
changed to 'direct'.

Automatic conversion script
Id: cif_fix_values 6909 2019-04-08 15:41:33Z antanas 
;
_cod_original_sg_symbol_H-M P-1
_cod_database_code 7702447

loop_
_symmetry_equiv_pos_as_xyz
'x, y, z'
'-x, -y, -z'

loop_
_atom_site_label
_atom_site_type_symbol
_atom_site_fract_x
_atom_site_fract_y
_atom_site_fract_z
_atom_site_U_iso_or_equiv
_atom_site_adp_type
_atom_site_occupancy
_atom_site_symmetry_multiplicity
_atom_site_calc_flag
_atom_site_refinement_flags
_atom_site_disorder_assembly
_atom_site_disorder_group
Ag1 Ag -1.03574(10) -0.08993(8) -0.27541(6) 0.0485(3) Uani 1 1 d . . .
N1 N -0.8327(9) -0.0948(7) -0.0919(6) 0.0372(15) Uani 1 1 d . . .
N1S N -0.0321(12) -0.1786(9) 0.2407(8) 0.056(2) Uani 1 1 d . . .
N2 N -0.2405(9) -0.0956(7) 0.5385(6) 0.0377(16) Uani 1 1 d . . .
C1 C -0.5984(10) -0.0973(7) 0.1567(7) 0.0292(16) Uani 1 1 d . . .
C1S C -0.0727(14) -0.2848(10) 0.2047(9) 0.049(2) Uani 1 1 d . . .
C2 C -0.6544(11) 0.0173(8) 0.1193(7) 0.0327(17) Uani 1 1 d . . .
H2A H -0.6148 0.0956 0.1777 0.039 Uiso 1 1 calc R . .
C2S C -0.127(2) -0.4240(12) 0.1563(13) 0.097(5) Uani 1 1 d . . .
H2SA H -0.0128 -0.4641 0.1709 0.146 Uiso 1 1 calc R . .
H2SA H -0.1876 -0.4369 0.0636 0.146 Uiso 1 1 calc R . .
H2SA H -0.2153 -0.4634 0.2023 0.146 Uiso 1 1 calc R . .
C3 C -0.7684(11) 0.0145(8) -0.0038(7) 0.0331(17) Uani 1 1 d . . .
H3A H -0.8035 0.0928 -0.0280 0.040 Uiso 1 1 calc R . .
C4 C -0.7751(12) -0.2034(8) -0.0561(8) 0.0402(19) Uani 1 1 d . . .
H4A H -0.8153 -0.2802 -0.1168 0.048 Uiso 1 1 calc R . .
C5 C -0.6596(12) -0.2095(8) 0.0651(8) 0.0388(19) Uani 1 1 d . . .
H5A H -0.6229 -0.2885 0.0855 0.047 Uiso 1 1 calc R . .
C6 C -0.4763(11) -0.0953(8) 0.2895(7) 0.0324(17) Uani 1 1 d . . .
C7 C -0.3600(11) 0.0168(8) 0.3623(7) 0.0339(17) Uani 1 1 d . . .
H7A H -0.3590 0.0960 0.3289 0.041 Uiso 1 1 calc R . .
C8 C -0.2460(11) 0.0121(8) 0.4835(7) 0.0368(18) Uani 1 1 d . . .
H8A H -0.1674 0.0894 0.5304 0.044 Uiso 1 1 calc R . .
C9 C -0.3537(12) -0.2064(8) 0.4701(8) 0.042(2) Uani 1 1 d . . .
H9A H -0.3531 -0.2836 0.5071 0.050 Uiso 1 1 calc R . .
C10 C -0.4700(12) -0.2089(8) 0.3476(7) 0.0373(18) Uani 1 1 d . . .
H10A H -0.5462 -0.2877 0.3021 0.045 Uiso 1 1 calc R . .
O1 O -0.9389(15) -0.3704(13) -0.4549(10) 0.108(3) Uani 1 1 d D . .
H1WB H -0.895(7) -0.311(4) -0.383(4) 0.004(15) Uiso 1 1 d D . .
H1WA H -0.853(9) -0.424(7) -0.456(7) 0.06(3) Uiso 1 1 d D . .
B1 B -0.6385(17) 0.3950(10) 0.2140(11) 0.070(4) Uani 1 1 d D . .
F1 F -0.4972(18) 0.3290(13) 0.2646(13) 0.120(6) Uiso 0.71(2) 1 d PD A 1
F1' F -0.522(5) 0.459(3) 0.330(2) 0.135(17) Uiso 0.29(2) 1 d PD A 2
F2 F -0.565(3) 0.4940(15) 0.1578(16) 0.102(8) Uiso 0.50(3) 1 d PD A 1
F2' F -0.685(3) 0.5086(13) 0.1763(18) 0.108(8) Uiso 0.50(3) 1 d PD A 2
F3 F -0.774(2) 0.3046(15) 0.1255(15) 0.127(8) Uiso 0.61(3) 1 d PD A 1
F3' F -0.594(6) 0.344(4) 0.103(2) 0.177(18) Uiso 0.39(3) 1 d PD A 2
F4 F -0.665(5) 0.460(3) 0.325(2) 0.114(13) Uiso 0.33(3) 1 d PD A 1
F4' F -0.795(3) 0.343(2) 0.253(2) 0.185(11) Uiso 0.67(3) 1 d PD A 2

loop_
_atom_site_aniso_label
_atom_site_aniso_U_11
_atom_site_aniso_U_22
_atom_site_aniso_U_33
_atom_site_aniso_U_23
_atom_site_aniso_U_13
_atom_site_aniso_U_12
Ag1 0.0435(4) 0.0673(5) 0.0273(4) 0.0119(3) -0.0083(3) 0.0101(3)
N1 0.035(4) 0.045(4) 0.028(3) 0.009(3) -0.001(3) 0.007(3)
N1S 0.063(5) 0.049(5) 0.047(5) 0.006(4) -0.002(4) 0.005(4)
N2 0.035(4) 0.048(4) 0.024(3) 0.005(3) -0.005(3) 0.007(3)
C1 0.024(3) 0.036(4) 0.027(4) 0.006(3) 0.003(3) 0.005(3)
C1S 0.055(6) 0.053(6) 0.037(5) 0.010(4) 0.006(4) 0.005(5)
C2 0.034(4) 0.034(4) 0.027(4) 0.001(3) 0.004(3) 0.007(3)
C2S 0.139(13) 0.050(7) 0.080(9) -0.004(6) -0.001(9) -0.003(8)
C3 0.034(4) 0.033(4) 0.030(4) 0.011(3) 0.001(3) 0.005(3)
C4 0.044(5) 0.039(5) 0.030(4) 0.002(3) -0.003(3) 0.004(4)
C5 0.047(5) 0.030(4) 0.036(4) 0.009(3) 0.000(4) 0.007(4)
C6 0.033(4) 0.038(4) 0.024(4) 0.004(3) 0.001(3) 0.011(3)
C7 0.036(4) 0.034(4) 0.028(4) 0.005(3) 0.001(3) 0.005(3)
C8 0.038(4) 0.040(5) 0.029(4) 0.003(3) 0.005(3) 0.002(4)
C9 0.048(5) 0.041(5) 0.037(4) 0.017(4) 0.001(4) 0.015(4)
C10 0.042(4) 0.034(4) 0.031(4) 0.006(3) 0.000(3) 0.007(4)
O1 0.092(7) 0.151(10) 0.078(7) 0.037(7) -0.008(5) 0.047(7)
B1 0.096(10) 0.062(8) 0.063(8) 0.016(6) 0.027(7) 0.029(8)

loop_
_atom_type_symbol
_atom_type_description
_atom_type_scat_dispersion_real
_atom_type_scat_dispersion_imag
_atom_type_scat_source
C C 0.0033 0.0016 'International Tables Vol C Tables 4.2.6.8 and 6.1.1.4'
H H 0.0000 0.0000 'International Tables Vol C Tables 4.2.6.8 and 6.1.1.4'
N N 0.0061 0.0033 'International Tables Vol C Tables 4.2.6.8 and 6.1.1.4'
F F 0.0171 0.0103 'International Tables Vol C Tables 4.2.6.8 and 6.1.1.4'
B B 0.0013 0.0007 'International Tables Vol C Tables 4.2.6.8 and 6.1.1.4'
Ag Ag -0.8971 1.1015 'International Tables Vol C Tables 4.2.6.8 and 6.1.1.4'
O O 0.0106 0.0060 'International Tables Vol C Tables 4.2.6.8 and 6.1.1.4'

loop_
_geom_angle_atom_site_label_1
_geom_angle_atom_site_label_2
_geom_angle_atom_site_label_3
_geom_angle
_geom_angle_site_symmetry_3
_geom_angle_publ_flag
N1 Ag1 N2 177.1(3) 1_454 y
C4 N1 C3 116.8(6) . ?
C4 N1 Ag1 123.4(5) . ?
C3 N1 Ag1 119.7(5) . ?
C8 N2 C9 117.6(6) . ?
C8 N2 Ag1 119.2(5) 1_656 ?
C9 N2 Ag1 122.9(5) 1_656 ?
C5 C1 C2 117.5(6) . ?
C5 C1 C6 122.8(7) . ?
C2 C1 C6 119.6(7) . ?
N1S C1S C2S 179.5(11) . ?
C3 C2 C1 119.3(7) . ?
N1 C3 C2 123.4(7) . ?
N1 C4 C5 123.7(8) . ?
C4 C5 C1 119.2(7) . ?
C7 C6 C10 116.2(7) . ?
C7 C6 C1 122.4(7) . ?
C10 C6 C1 121.3(7) . ?
C8 C7 C6 119.9(7) . ?
N2 C8 C7 123.8(7) . ?
N2 C9 C10 121.6(7) . ?
C9 C10 C6 120.9(8) . ?
F2 B1 F4' 144.5(15) . ?
F2 B1 F1 109.8(13) . ?
F4' B1 F1 105.1(13) . ?
F2 B1 F2' 41.6(9) . ?
F4' B1 F2' 103.2(15) . ?
F1 B1 F2' 147.4(14) . ?
F2 B1 F3' 71.2(18) . ?
F4' B1 F3' 123(2) . ?
F1 B1 F3' 78.8(17) . ?
F2' B1 F3' 99.0(19) . ?
F2 B1 F3 112.4(13) . ?
F4' B1 F3 62.6(12) . ?
F1 B1 F3 105.3(11) . ?
F2' B1 F3 101.8(12) . ?
F3' B1 F3 61.6(17) . ?
F2 B1 F1' 86.7(19) . ?
F4' B1 F1' 101(2) . ?
F1 B1 F1' 67.5(18) . ?
F2' B1 F1' 91.5(19) . ?
F3' B1 F1' 130(3) . ?
F3 B1 F1' 161(2) . ?
F2 B1 F4 102.0(16) . ?
F4' B1 F4 64.6(15) . ?
F1 B1 F4 101.1(16) . ?
F2' B1 F4 76.9(16) . ?
F3' B1 F4 172(2) . ?
F3 B1 F4 125.2(17) . ?
F1' B1 F4 44.4(18) . ?

loop_
_geom_bond_atom_site_label_1
_geom_bond_atom_site_label_2
_geom_bond_distance
_geom_bond_site_symmetry_2
_geom_bond_publ_flag
Ag1 N1 2.171(6) . y
Ag1 N2 2.176(6) 1_454 y
N1 C4 1.335(10) . ?
N1 C3 1.351(10) . ?
N1S C1S 1.113(12) . ?
N2 C8 1.331(10) . ?
N2 C9 1.353(11) . ?
N2 Ag1 2.176(6) 1_656 ?
C1 C5 1.391(11) . ?
C1 C2 1.394(10) . ?
C1 C6 1.482(9) . ?
C1S C2S 1.461(15) . ?
C2 C3 1.375(10) . ?
C4 C5 1.381(11) . ?
C6 C7 1.385(11) . ?
C6 C10 1.405(11) . ?
C7 C8 1.374(10) . ?
C9 C10 1.377(11) . ?
B1 F2 1.360(8) . ?
B1 F4' 1.361(8) . ?
B1 F1 1.363(8) . ?
B1 F2' 1.363(8) . ?
B1 F3' 1.368(9) . ?
B1 F3 1.368(8) . ?
B1 F1' 1.368(9) . ?
B1 F4 1.370(9) . ?
